data_7100543
loop_
_publ_author_name
'Louis Cuccia'
'Todd C. Sutherland'
'Liyan Xing'
'Ulrich Ziener'

_publ_section_title
;
Hydrogen Bond Directed Synthesis of Pyridazine and
Naphthyridine Containing Macrocycles
;
_journal_name_full 'Chemical Communications'
_journal_paper_doi 10.1039/b510118b
_journal_year 2005
_chemical_formula_sum 'C21.33 H28.33 Cl N6 O2'
_chemical_formula_weight 436.28
_space_group_IT_number 147
_symmetry_cell_setting Trigonal?
_symmetry_space_group_name_Hall '-P 3'
_symmetry_space_group_name_H-M 'P -3'
_cell_angle_alpha 90.00
_cell_angle_beta 90.00
_cell_angle_gamma 120.00
_cell_formula_units_Z 6
_cell_length_a 20.888(4)
_cell_length_b 20.888(4)
_cell_length_c 8.774(4)
_cell_measurement_temperature 100(2)
_cell_volume 3315.2(17)
_diffrn_ambient_temperature 100(2)
_exptl_crystal_density_diffrn 1.311
_cod_original_sg_symbol_H-M 'P -3?'
_cod_database_code 7100543

loop_
_symmetry_equiv_pos_as_xyz
'x, y, z'
'-y, x-y, z'
'-x+y, -x, z'
'-x, -y, -z'
'y, -x+y, -z'
'x-y, x, -z'

loop_
_atom_site_label
_atom_site_type_symbol
_atom_site_fract_x
_atom_site_fract_y
_atom_site_fract_z
_atom_site_U_iso_or_equiv
_atom_site_adp_type
_atom_site_occupancy
_atom_site_symmetry_multiplicity
_atom_site_calc_flag
_atom_site_refinement_flags
_atom_site_disorder_assembly
_atom_site_disorder_group
Cl1 Cl 0.72536(5) 0.42404(5) 0.80286(10) 0.0481(3) Uani 1 1 d . . .
O1 O 0.58232(11) 0.39167(10) 0.4519(2) 0.0300(5) Uani 1 1 d . . .
O2 O 0.76921(10) 0.80759(10) 1.1265(2) 0.0221(4) Uani 1 1 d . . .
N1 N 0.54815(12) 0.44913(12) 0.6261(3) 0.0200(5) Uani 1 1 d . . .
N2 N 0.67077(11) 0.50590(12) 0.5311(2) 0.0186(5) Uani 1 1 d . . .
N3 N 0.65730(11) 0.57110(11) 0.7352(2) 0.0183(5) Uani 1 1 d . . .
N4 N 0.68245(11) 0.63119(11) 0.8264(2) 0.0185(5) Uani 1 1 d . . .
N5 N 0.77395(11) 0.74862(11) 0.9109(2) 0.0170(5) Uani 1 1 d . . .
N6 N 0.67717(12) 0.68939(12) 1.0872(2) 0.0194(5) Uani 1 1 d . . .
C1 C 0.87517(16) 0.92737(16) 0.6812(3) 0.0308(7) Uani 1 1 d . . .
H1A H 0.9197 0.9244 0.6597 0.046 Uiso 1 1 calc R . .
H1B H 0.8846 0.9609 0.7672 0.046 Uiso 1 1 calc R . .
H1C H 0.8621 0.9461 0.5910 0.046 Uiso 1 1 calc R . .
C2 C 0.81165(14) 0.85074(15) 0.7209(3) 0.0215(6) Uani 1 1 d . . .
H2A H 0.8021 0.8176 0.6312 0.026 Uiso 1 1 calc R . .
C3 C 0.74154(16) 0.85366(16) 0.7542(3) 0.0279(7) Uani 1 1 d . . .
H3A H 0.7013 0.8040 0.7793 0.042 Uiso 1 1 calc R . .
H3B H 0.7280 0.8721 0.6643 0.042 Uiso 1 1 calc R . .
H3C H 0.7503 0.8868 0.8406 0.042 Uiso 1 1 calc R . .
C4 C 0.83419(13) 0.82029(14) 0.8552(3) 0.0178(6) Uani 1 1 d . . .
H4A H 0.8765 0.8143 0.8245 0.021 Uiso 1 1 calc R . .
H4B H 0.8509 0.8566 0.9396 0.021 Uiso 1 1 calc R . .
C5 C 0.74039(14) 0.75134(14) 1.0487(3) 0.0171(5) Uani 1 1 d . . .
C6 C 0.64055(14) 0.67543(13) 1.2289(3) 0.0171(6) Uani 1 1 d . . .
C7 C 0.67875(14) 0.70655(14) 1.3636(3) 0.0192(6) Uani 1 1 d . . .
H7 H 0.7303 0.7409 1.3618 0.080 Uiso 1 1 calc . . .
C8 C 0.64057(15) 0.68673(14) 1.5002(3) 0.0211(6) Uani 1 1 d . . .
H8 H 0.6662 0.7085 1.5922 0.080 Uiso 1 1 calc . . .
C9 C 0.75113(14) 0.68652(13) 0.8160(3) 0.0166(5) Uani 1 1 d . . .
C10 C 0.80085(14) 0.68311(15) 0.7107(3) 0.0216(6) Uani 1 1 d . . .
H10 H 0.8511 0.7213 0.7066 0.080 Uiso 1 1 calc . . .
C11 C 0.77487(14) 0.62414(15) 0.6161(3) 0.0221(6) Uani 1 1 d . . .
H11 H 0.8065 0.6210 0.5423 0.080 Uiso 1 1 calc . . .
C12 C 0.70033(14) 0.56727(14) 0.6282(3) 0.0177(6) Uani 1 1 d . . .
C13 C 0.71999(14) 0.50069(14) 0.4162(3) 0.0188(6) Uani 1 1 d . . .
H13A H 0.7013 0.4479 0.3926 0.023 Uiso 1 1 calc R . .
H13B H 0.7700 0.5209 0.4608 0.023 Uiso 1 1 calc R . .
C14 C 0.72616(14) 0.54159(14) 0.2685(3) 0.0207(6) Uani 1 1 d . . .
H14A H 0.7431 0.5944 0.2934 0.025 Uiso 1 1 calc R . .
C15 C 0.78451(16) 0.53896(17) 0.1684(3) 0.0297(7) Uani 1 1 d . . .
H15A H 0.8314 0.5599 0.2242 0.045 Uiso 1 1 calc R . .
H15B H 0.7915 0.5677 0.0754 0.045 Uiso 1 1 calc R . .
H15C H 0.7682 0.4875 0.1412 0.045 Uiso 1 1 calc R . .
C16 C 0.65239(16) 0.50915(16) 0.1847(3) 0.0288(7) Uani 1 1 d . . .
H16A H 0.6158 0.5116 0.2506 0.043 Uiso 1 1 calc R . .
H16B H 0.6353 0.4575 0.1583 0.043 Uiso 1 1 calc R . .
H16C H 0.6587 0.5375 0.0914 0.043 Uiso 1 1 calc R . .
C17 C 0.59767(14) 0.44455(14) 0.5325(3) 0.0198(6) Uani 1 1 d . . .
C18 C 0.43401(15) 0.36395(14) 0.4946(3) 0.0210(6) Uani 1 1 d . . .
H18 H 0.4591 0.3780 0.3996 0.080 Uiso 1 1 calc . . .
C19 C 0.47230(14) 0.39437(13) 0.6296(3) 0.0175(5) Uani 1 1 d . . .
C20 C 0.43594(14) 0.37417(13) 0.7703(3) 0.0173(6) Uani 1 1 d . . .
C21 C 0.47678(15) 0.40509(15) 0.9179(3) 0.0227(6) Uani 1 1 d . . .
H21A H 0.4421 0.3844 1.0034 0.034 Uiso 1 1 calc R . .
H21B H 0.4993 0.4590 0.9175 0.034 Uiso 1 1 calc R . .
H21C H 0.5155 0.3919 0.9289 0.034 Uiso 1 1 calc R . .
C22 C 0.6667 0.3333 0.7401(6) 0.0351(13) Uani 1 3 d S . .
H H 0.6667 0.3333 0.630(6) 0.039(15) Uiso 1 3 d S . .
H6 H 0.6576(15) 0.6548(16) 1.017(3) 0.018(7) Uiso 1 1 d . . .
H1 H 0.5672(16) 0.4869(17) 0.690(3) 0.029(8) Uiso 1 1 d . . .

loop_
_atom_site_aniso_label
_atom_site_aniso_U_11
_atom_site_aniso_U_22
_atom_site_aniso_U_33
_atom_site_aniso_U_23
_atom_site_aniso_U_13
_atom_site_aniso_U_12
Cl1 0.0499(6) 0.0369(5) 0.0487(5) -0.0007(4) -0.0106(4) 0.0151(4)
O1 0.0266(11) 0.0165(10) 0.0381(12) -0.0076(9) 0.0103(9) 0.0043(9)
O2 0.0214(10) 0.0160(10) 0.0249(10) -0.0036(8) 0.0018(8) 0.0064(8)
N1 0.0170(12) 0.0156(12) 0.0221(12) -0.0040(10) 0.0021(9) 0.0041(10)
N2 0.0168(11) 0.0159(11) 0.0213(11) -0.0027(9) 0.0015(9) 0.0068(10)
N3 0.0184(12) 0.0165(11) 0.0183(11) -0.0017(9) 0.0006(9) 0.0074(10)
N4 0.0168(11) 0.0174(12) 0.0186(11) -0.0005(9) 0.0002(9) 0.0066(10)
N5 0.0163(11) 0.0125(11) 0.0200(11) -0.0021(9) 0.0000(9) 0.0054(9)
N6 0.0181(12) 0.0174(12) 0.0190(12) -0.0032(10) 0.0014(9) 0.0060(10)
C1 0.0283(16) 0.0258(16) 0.0355(17) 0.0046(13) 0.0054(13) 0.0114(14)
C2 0.0213(14) 0.0199(14) 0.0225(14) 0.0003(11) 0.0016(11) 0.0097(12)
C3 0.0263(16) 0.0243(15) 0.0350(16) 0.0002(12) -0.0021(12) 0.0140(13)
C4 0.0117(12) 0.0160(13) 0.0221(13) -0.0006(10) 0.0010(10) 0.0041(11)
C5 0.0152(13) 0.0163(13) 0.0208(13) 0.0012(11) 0.0001(10) 0.0087(11)
C6 0.0180(13) 0.0132(13) 0.0207(13) 0.0007(10) 0.0014(11) 0.0082(11)
C7 0.0199(14) 0.0167(13) 0.0219(13) -0.0033(11) -0.0020(11) 0.0099(12)
C8 0.0233(15) 0.0196(14) 0.0217(14) -0.0007(11) -0.0028(11) 0.0116(12)
C9 0.0168(13) 0.0151(13) 0.0180(13) 0.0005(10) -0.0014(10) 0.0080(11)
C10 0.0158(13) 0.0211(14) 0.0258(14) -0.0017(11) 0.0016(11) 0.0077(12)
C11 0.0177(14) 0.0240(15) 0.0249(14) -0.0018(11) 0.0030(11) 0.0108(12)
C12 0.0181(13) 0.0171(13) 0.0195(13) 0.0008(10) -0.0003(11) 0.0099(11)
C13 0.0171(13) 0.0176(13) 0.0224(14) -0.0031(11) 0.0019(11) 0.0093(11)
C14 0.0212(14) 0.0152(13) 0.0235(14) -0.0009(11) 0.0025(11) 0.0075(12)
C15 0.0298(16) 0.0299(16) 0.0249(15) -0.0002(12) 0.0053(12) 0.0115(14)
C16 0.0302(16) 0.0268(16) 0.0289(15) 0.0051(12) -0.0013(13) 0.0139(13)
C17 0.0198(14) 0.0151(13) 0.0229(14) 0.0015(11) 0.0023(11) 0.0074(12)
C18 0.0251(15) 0.0176(14) 0.0194(13) 0.0016(11) 0.0019(11) 0.0101(12)
C19 0.0174(13) 0.0124(13) 0.0220(13) -0.0004(10) 0.0018(10) 0.0071(11)
C20 0.0184(13) 0.0138(13) 0.0190(13) -0.0025(10) -0.0008(10) 0.0074(11)
C21 0.0207(14) 0.0215(14) 0.0200(14) -0.0035(11) -0.0009(11) 0.0061(12)
C22 0.041(2) 0.041(2) 0.023(3) 0.000 0.000 0.0206(10)

loop_
_geom_bond_atom_site_label_1
_geom_bond_atom_site_label_2
_geom_bond_distance
_geom_bond_site_symmetry_2
_geom_bond_publ_flag
Cl1 C22 1.753(2) . ?
O1 C17 1.212(3) . ?
O2 C5 1.226(3) . ?
N1 C17 1.361(3) . ?
N1 C19 1.417(3) . ?
N1 H1 0.88(3) . ?
N2 C12 1.400(3) . ?
N2 C17 1.420(3) . ?
N2 C13 1.482(3) . ?
N3 C12 1.329(3) . ?
N3 N4 1.354(3) . ?
N4 C9 1.321(3) . ?
N5 C9 1.409(3) . ?
N5 C5 1.413(3) . ?
N5 C4 1.476(3) . ?
N6 C5 1.350(3) . ?
N6 C6 1.412(3) . ?
N6 H6 0.88(3) . ?
C1 C2 1.523(4) . ?
C1 H1A 0.9800 . ?
C1 H1B 0.9800 . ?
C1 H1C 0.9800 . ?
C2 C4 1.522(4) . ?
C2 C3 1.524(4) . ?
C2 H2A 1.0000 . ?
C3 H3A 0.9800 . ?
C3 H3B 0.9800 . ?
C3 H3C 0.9800 . ?
C4 H4A 0.9900 . ?
C4 H4B 0.9900 . ?
C6 C7 1.392(4) . ?
C6 C20 1.404(4) 4_667 ?
C7 C8 1.383(4) . ?
C7 H7 0.9500 . ?
C8 C18 1.379(4) 4_667 ?
C8 H8 0.9500 . ?
C9 C10 1.418(4) . ?
C10 C11 1.353(4) . ?
C10 H10 0.9500 . ?
C11 C12 1.413(4) . ?
C11 H11 0.9500 . ?
C13 C14 1.522(4) . ?
C13 H13A 0.9900 . ?
C13 H13B 0.9900 . ?
C14 C15 1.526(4) . ?
C14 C16 1.526(4) . ?
C14 H14A 1.0000 . ?
C15 H15A 0.9800 . ?
C15 H15B 0.9800 . ?
C15 H15C 0.9800 . ?
C16 H16A 0.9800 . ?
C16 H16B 0.9800 . ?
C16 H16C 0.9800 . ?
C18 C8 1.379(4) 4_667 ?
C18 C19 1.392(4) . ?
C18 H18 0.9500 . ?
C19 C20 1.400(3) . ?
C20 C6 1.404(4) 4_667 ?
C20 C21 1.507(4) . ?
C21 H21A 0.9800 . ?
C21 H21B 0.9800 . ?
C21 H21C 0.9800 . ?
C22 Cl1 1.7532(19) 3_665 ?
C22 Cl1 1.7532(19) 2_655 ?
C22 H 0.97(5) . ?
